data_7203577
loop_
_publ_author_name
'M. John Plater'
'Thomas Gelbrich'
'Michael B. Hursthouse'
'Ben M. De Silva'

_publ_section_title
;
 Synthesis of co-ordination networks selecting from either
 (<i>R,R</i>), (<i>S,S</i>) and (<i>R,S</i>)-1,4- or
 -1,3-bis[2-(4-pyridyl)-2-methylethyl]benzene and a discrete complex
 from 1,4-bis[2-(3-pyridyl)-2-methyl-<i>cis</i>-ethenyl)]benzene
;
_journal_issue 12
_journal_name_full CrystEngComm
_journal_page_first 895
_journal_paper_doi 10.1039/b609740e
_journal_volume 8
_journal_year 2006
_chemical_formula_sum 'C66 H76 Co N8 O8'
_chemical_formula_weight 1168.28
_chemical_name_systematic
;
?
;
_space_group_IT_number 33
_symmetry_cell_setting orthorhombic
_symmetry_space_group_name_Hall 'P 2c -2n'
_symmetry_space_group_name_H-M 'P n a 21'
_atom_sites_solution_hydrogens geom
_atom_sites_solution_primary direct
_atom_sites_solution_secondary difmap
_audit_creation_method SHELXL-97
_cell_angle_alpha 90.00
_cell_angle_beta 90.00
_cell_angle_gamma 90.00
_cell_formula_units_Z 4
_cell_length_a 17.707(6)
_cell_length_b 20.119(3)
_cell_length_c 19.170(9)
_cell_measurement_temperature 120(2)
_cell_volume 6829(4)
_computing_structure_refinement 'SHELXL-97 (Sheldrick, 1997)'
_computing_structure_solution 'SHELXS-97 (Sheldrick, 1990)'
_diffrn_ambient_temperature 120(2)
_diffrn_detector_area_resol_mean 9.091
_diffrn_measured_fraction_theta_full 0.995
_diffrn_measured_fraction_theta_max 0.995
_diffrn_measurement_device_type 'Bruker-Nonius 95mm CCD camera on \k-goniostat'
_diffrn_measurement_method '\f & \w scans'
_diffrn_radiation_monochromator '10cm confocal mirrors'
_diffrn_radiation_source 'Bruker-Nonius FR591 rotating anode'
_diffrn_radiation_type MoK\a
_diffrn_radiation_wavelength 0.71073
_diffrn_reflns_av_R_equivalents 0.1551
_diffrn_reflns_av_sigmaI/netI 0.1207
_diffrn_reflns_limit_h_max 21
_diffrn_reflns_limit_h_min -21
_diffrn_reflns_limit_k_max 20
_diffrn_reflns_limit_k_min -23
_diffrn_reflns_limit_l_max 22
_diffrn_reflns_limit_l_min -22
_diffrn_reflns_number 65517
_diffrn_reflns_theta_full 25.05
_diffrn_reflns_theta_max 25.05
_diffrn_reflns_theta_min 2.94
_exptl_absorpt_coefficient_mu 0.307
_exptl_absorpt_correction_T_max 0.9848
_exptl_absorpt_correction_T_min 0.9412
_exptl_absorpt_correction_type multi-scan
_exptl_absorpt_process_details 'SADABS V2.10 (Sheldrick, G.M., 2003)'
_exptl_crystal_colour light-red
_exptl_crystal_density_diffrn 1.136
_exptl_crystal_density_method 'not measured'
_exptl_crystal_description block
_exptl_crystal_F_000 2476
_exptl_crystal_size_max 0.20
_exptl_crystal_size_mid 0.10
_exptl_crystal_size_min 0.03
_refine_diff_density_max 0.865
_refine_diff_density_min -0.330
_refine_diff_density_rms 0.084
_refine_ls_abs_structure_details 'Flack H D (1983), Acta Cryst. A39, 876-881'
_refine_ls_abs_structure_Flack 0.08(3)
_refine_ls_extinction_method none
_refine_ls_goodness_of_fit_ref 1.219
_refine_ls_hydrogen_treatment constr
_refine_ls_matrix_type full
_refine_ls_number_parameters 881
_refine_ls_number_reflns 12030
_refine_ls_number_restraints 1256
_refine_ls_restrained_S_all 1.237
_refine_ls_R_factor_all 0.1590
_refine_ls_R_factor_gt 0.1122
_refine_ls_shift/su_max 0.012
_refine_ls_shift/su_mean 0.000
_refine_ls_structure_factor_coef Fsqd
_refine_ls_weighting_details 'calc w=1/[\s^2^(Fo^2^)+(0.0500P)^2^+12.0000P] where P=(Fo^2^+2Fc^2^)/3'
_refine_ls_weighting_scheme calc
_refine_ls_wR_factor_gt 0.2218
_refine_ls_wR_factor_ref 0.2373
_reflns_number_gt 7725
_reflns_number_total 12030
_reflns_threshold_expression >2sigma(I)
_cod_data_source_file b609740e.txt
_cod_data_source_block s92_g
_cod_depositor_comments
;
The following automatic conversions were performed:
'_symmetry_cell_setting' value 'Orthorhombic' changed to 'orthorhombic'
according to '/home/saulius/struct/CIF-dictionaries/cif_core.dic'
dictionary named 'cif_core.dic' version 2.4.1 from 2010-06-29.

Automatic conversion script
Id: cif_fix_enum 1527 2010-12-29 10:47:43Z saulius 
;
_cod_original_sg_symbol_H-M Pna2(1)
_cod_database_code 7203577

loop_
_symmetry_equiv_pos_as_xyz
'x, y, z'
'-x, -y, z+1/2'
'x+1/2, -y+1/2, z'
'-x+1/2, y+1/2, z+1/2'

loop_
_atom_site_label
_atom_site_type_symbol
_atom_site_fract_x
_atom_site_fract_y
_atom_site_fract_z
_atom_site_U_iso_or_equiv
_atom_site_adp_type
_atom_site_occupancy
_atom_site_symmetry_multiplicity
_atom_site_calc_flag
_atom_site_refinement_flags
_atom_site_disorder_assembly
_atom_site_disorder_group
Co1 Co 0.73078(6) 0.58623(4) 0.55230(11) 0.0529(3) Uani 1 1 d D . .
O1 O 0.8463(3) 0.5985(3) 0.5398(4) 0.0711(17) Uani 1 1 d GU . .
H1O H 0.8784 0.5962 0.5734 0.107 Uiso 1 1 d GD . .
H2O H 0.8667 0.6213 0.5085 0.107 Uiso 1 1 d GD . .
O2 O 0.6166(3) 0.5756(3) 0.5744(3) 0.0580(15) Uani 1 1 d GU . .
H3O H 0.6109 0.5665 0.6179 0.087 Uiso 1 1 d G . .
H4O H 0.5731 0.5814 0.5581 0.087 Uiso 1 1 d G . .
N12 N 0.7877(4) 0.1897(2) 1.0299(3) 0.0531(18) Uani 1 1 d DU . .
N11 N 0.7471(3) 0.4811(2) 0.5643(4) 0.0574(18) Uani 1 1 d DU . .
C101 C 0.7044(5) 0.4462(3) 0.6073(5) 0.075(3) Uani 1 1 d DU . .
H101 H 0.6658 0.4688 0.6322 0.090 Uiso 1 1 calc R . .
C102 C 0.7125(5) 0.3794(3) 0.6180(5) 0.089(3) Uani 1 1 d DU . .
H102 H 0.6808 0.3570 0.6503 0.107 Uiso 1 1 calc R . .
C103 C 0.7668(4) 0.3447(3) 0.5818(4) 0.070(3) Uani 1 1 d DU . .
C104 C 0.8108(5) 0.3813(3) 0.5380(4) 0.072(3) Uani 1 1 d DU . .
H104 H 0.8496 0.3600 0.5121 0.087 Uiso 1 1 calc R . .
C105 C 0.8002(5) 0.4480(3) 0.5306(4) 0.074(3) Uani 1 1 d DU . .
H105 H 0.8324 0.4717 0.4998 0.089 Uiso 1 1 calc R . .
C106 C 0.7791(6) 0.2721(3) 0.5993(4) 0.104(4) Uani 1 1 d DU . .
H106 H 0.7313 0.2585 0.6232 0.124 Uiso 1 1 calc R . .
C107 C 0.7837(9) 0.2271(6) 0.5386(6) 0.160(6) Uani 1 1 d DU . .
H10A H 0.7916 0.1814 0.5548 0.241 Uiso 1 1 calc R . .
H10B H 0.8261 0.2405 0.5088 0.241 Uiso 1 1 calc R . .
H10C H 0.7366 0.2295 0.5119 0.241 Uiso 1 1 calc R . .
C108 C 0.8386(5) 0.2631(4) 0.6541(3) 0.081(3) Uani 1 1 d DU . .
H10D H 0.8876 0.2788 0.6355 0.097 Uiso 1 1 calc R . .
H10E H 0.8437 0.2152 0.6648 0.097 Uiso 1 1 calc R . .
C109 C 0.8213(5) 0.3001(3) 0.7203(4) 0.069(3) Uani 1 1 d DU . .
C110 C 0.8531(5) 0.3599(4) 0.7339(4) 0.066(2) Uani 1 1 d DU . .
H110 H 0.8876 0.3786 0.7015 0.080 Uiso 1 1 calc R . .
C111 C 0.8360(5) 0.3943(3) 0.7947(4) 0.066(3) Uani 1 1 d DU . .
H111 H 0.8607 0.4354 0.8036 0.080 Uiso 1 1 calc R . .
C112 C 0.7849(5) 0.3711(4) 0.8420(3) 0.065(3) Uani 1 1 d DU . .
C113 C 0.7520(5) 0.3102(4) 0.8271(4) 0.072(3) Uani 1 1 d DU . .
H113 H 0.7166 0.2914 0.8586 0.086 Uiso 1 1 calc R . .
C114 C 0.7707(6) 0.2769(4) 0.7663(4) 0.082(3) Uani 1 1 d DU . .
H114 H 0.7466 0.2357 0.7567 0.098 Uiso 1 1 calc R . .
C115 C 0.7666(5) 0.4090(4) 0.9078(3) 0.080(3) Uani 1 1 d DU . .
H11A H 0.7144 0.3981 0.9225 0.096 Uiso 1 1 calc R . .
H11B H 0.7686 0.4572 0.8979 0.096 Uiso 1 1 calc R . .
C116 C 0.8203(5) 0.3933(3) 0.9671(3) 0.072(3) Uani 1 1 d DU . .
H116 H 0.8729 0.3969 0.9485 0.086 Uiso 1 1 calc R . .
C117 C 0.8121(7) 0.4438(4) 1.0236(5) 0.101(4) Uani 1 1 d DU . .
H11C H 0.8216 0.4882 1.0045 0.151 Uiso 1 1 calc R . .
H11D H 0.8485 0.4345 1.0608 0.151 Uiso 1 1 calc R . .
H11E H 0.7607 0.4420 1.0425 0.151 Uiso 1 1 calc R . .
C118 C 0.8098(4) 0.3235(3) 0.9931(4) 0.054(2) Uani 1 1 d DU . .
C119 C 0.8584(4) 0.2738(3) 0.9747(4) 0.060(2) Uani 1 1 d DU . .
H119 H 0.9025 0.2846 0.9488 0.072 Uiso 1 1 calc R . .
C120 C 0.8456(4) 0.2092(3) 0.9923(4) 0.0502(19) Uani 1 1 d DU . .
H120 H 0.8804 0.1765 0.9766 0.060 Uiso 1 1 calc R . .
C121 C 0.7393(4) 0.2377(3) 1.0528(5) 0.0612(19) Uani 1 1 d DU . .
H121 H 0.6977 0.2261 1.0818 0.073 Uiso 1 1 calc R . .
C122 C 0.7508(4) 0.3044(3) 1.0336(4) 0.054(2) Uani 1 1 d DU . .
H122 H 0.7163 0.3372 1.0496 0.065 Uiso 1 1 calc R . .
N22 N 0.7538(4) 0.1044(3) 0.1622(3) 0.0593(19) Uani 1 1 d DU . .
N21 N 0.7136(4) 0.5680(3) 0.4421(3) 0.0551(18) Uani 1 1 d DU . .
C201 C 0.6626(5) 0.5259(4) 0.4186(4) 0.061(2) Uani 1 1 d DU . .
H201 H 0.6275 0.5073 0.4505 0.073 Uiso 1 1 calc R . .
C202 C 0.6582(5) 0.5077(4) 0.3493(4) 0.071(3) Uani 1 1 d DU . .
H202 H 0.6203 0.4774 0.3346 0.085 Uiso 1 1 calc R . .
C203 C 0.7081(6) 0.5329(4) 0.3015(4) 0.078(3) Uani 1 1 d DU . .
C204 C 0.7600(6) 0.5773(5) 0.3266(4) 0.087(3) Uani 1 1 d DU . .
H204 H 0.7960 0.5968 0.2961 0.104 Uiso 1 1 calc R . .
C205 C 0.7596(5) 0.5933(4) 0.3953(4) 0.076(3) Uani 1 1 d DU . .
H205 H 0.7953 0.6252 0.4108 0.091 Uiso 1 1 calc R . .
C206 C 0.7073(6) 0.5087(4) 0.2264(4) 0.095(3) Uani 1 1 d DU . .
H206 H 0.6547 0.4932 0.2168 0.114 Uiso 1 1 calc R . .
C207 C 0.7240(9) 0.5605(5) 0.1739(6) 0.135(5) Uani 1 1 d DU . .
H20A H 0.7176 0.5420 0.1270 0.203 Uiso 1 1 calc R . .
H20B H 0.7762 0.5758 0.1797 0.203 Uiso 1 1 calc R . .
H20C H 0.6894 0.5980 0.1802 0.203 Uiso 1 1 calc R . .
C208 C 0.7576(6) 0.4485(4) 0.2188(5) 0.089(3) Uani 1 1 d DU . .
H20D H 0.7612 0.4370 0.1687 0.107 Uiso 1 1 calc R . .
H20E H 0.8089 0.4603 0.2350 0.107 Uiso 1 1 calc R . .
C209 C 0.7315(6) 0.3886(4) 0.2579(5) 0.087(3) Uani 1 1 d DU . .
C210 C 0.6793(6) 0.3468(5) 0.2297(5) 0.095(4) Uani 1 1 d DU . .
H210 H 0.6609 0.3555 0.1840 0.115 Uiso 1 1 calc R . .
C211 C 0.6523(6) 0.2920(5) 0.2657(5) 0.094(3) Uani 1 1 d DU . .
H211 H 0.6173 0.2630 0.2436 0.113 Uiso 1 1 calc R . .
C212 C 0.6752(5) 0.2787(4) 0.3328(4) 0.076(3) Uani 1 1 d DU . .
C213 C 0.7304(6) 0.3203(4) 0.3599(5) 0.077(3) Uani 1 1 d DU . .
H213 H 0.7496 0.3120 0.4053 0.092 Uiso 1 1 calc R . .
C214 C 0.7579(6) 0.3737(4) 0.3217(5) 0.076(3) Uani 1 1 d DU . .
H214 H 0.7967 0.4005 0.3413 0.091 Uiso 1 1 calc R . .
C215 C 0.6476(5) 0.2181(4) 0.3724(5) 0.091(3) Uani 1 1 d DU . .
H21A H 0.6010 0.2012 0.3500 0.109 Uiso 1 1 calc R . .
H21B H 0.6348 0.2312 0.4207 0.109 Uiso 1 1 calc R . .
C216 C 0.7065(6) 0.1623(4) 0.3744(4) 0.091(3) Uani 1 1 d DU . .
H216 H 0.7539 0.1808 0.3950 0.110 Uiso 1 1 calc R . .
C217 C 0.6800(8) 0.1071(4) 0.4205(6) 0.111(4) Uani 1 1 d DU . .
H21C H 0.6726 0.1239 0.4679 0.167 Uiso 1 1 calc R . .
H21D H 0.7179 0.0716 0.4210 0.167 Uiso 1 1 calc R . .
H21E H 0.6321 0.0895 0.4026 0.167 Uiso 1 1 calc R . .
C218 C 0.7237(5) 0.1397(3) 0.3015(4) 0.063(2) Uani 1 1 d DU . .
C219 C 0.7809(5) 0.1671(4) 0.2637(4) 0.066(2) Uani 1 1 d DU . .
H219 H 0.8134 0.1986 0.2851 0.079 Uiso 1 1 calc R . .
C220 C 0.7928(4) 0.1501(3) 0.1954(4) 0.051(2) Uani 1 1 d DU . .
H220 H 0.8315 0.1727 0.1705 0.062 Uiso 1 1 calc R . .
C221 C 0.6979(5) 0.0736(4) 0.1992(4) 0.069(3) Uani 1 1 d DU . .
H221 H 0.6692 0.0391 0.1780 0.082 Uiso 1 1 calc R . .
C222 C 0.6824(5) 0.0924(4) 0.2683(4) 0.076(3) Uani 1 1 d DU . .
H222 H 0.6420 0.0715 0.2925 0.092 Uiso 1 1 calc R . .
N32 N 0.4243(5) 0.8177(4) 0.4627(4) 0.082(2) Uani 1 1 d DU A 1
N31 N 0.5771(17) 0.5450(16) -0.2828(8) 0.062(2) Uani 0.50 1 d PDU B 1
C301 C 0.6054(12) 0.5115(11) -0.2289(9) 0.064(3) Uani 0.50 1 d PDU B 1
H301 H 0.6433 0.4791 -0.2377 0.077 Uiso 0.50 1 calc PR B 1
C302 C 0.5828(9) 0.5216(7) -0.1615(8) 0.065(3) Uani 0.50 1 d PDU B 1
H302 H 0.6045 0.4960 -0.1249 0.078 Uiso 0.50 1 calc PR B 1
C303 C 0.5289(9) 0.5682(8) -0.1464(6) 0.073(3) Uani 0.50 1 d PDU B 1
C304 C 0.4985(10) 0.6004(8) -0.2024(7) 0.065(3) Uani 0.50 1 d PDU B 1
H304 H 0.4579 0.6305 -0.1953 0.078 Uiso 0.50 1 calc PR B 1
C305 C 0.5250(16) 0.5903(15) -0.2681(7) 0.061(3) Uani 0.50 1 d PDU B 1
H305 H 0.5054 0.6168 -0.3050 0.073 Uiso 0.50 1 calc PR B 1
C306 C 0.5040(8) 0.5799(8) -0.0708(7) 0.080(3) Uani 0.50 1 d PDU B 1
H306 H 0.4972 0.5359 -0.0474 0.096 Uiso 0.50 1 calc PR B 1
C307 C 0.4324(9) 0.6188(10) -0.0640(11) 0.097(5) Uani 0.50 1 d PDU B 1
H30A H 0.3927 0.5978 -0.0920 0.145 Uiso 0.50 1 calc PR B 1
H30B H 0.4407 0.6643 -0.0805 0.145 Uiso 0.50 1 calc PR B 1
H30C H 0.4168 0.6198 -0.0149 0.145 Uiso 0.50 1 calc PR B 1
C308 C 0.5678(8) 0.6173(9) -0.0343(7) 0.086(3) Uani 0.50 1 d PDU B 1
H30D H 0.6144 0.5901 -0.0333 0.103 Uiso 0.50 1 calc PR B 1
H30E H 0.5788 0.6596 -0.0587 0.103 Uiso 0.50 1 calc PR B 1
C309 C 0.5399(7) 0.6306(7) 0.0392(6) 0.084(3) Uani 0.50 1 d PDU B 1
C310 C 0.5115(10) 0.6910(7) 0.0550(8) 0.081(3) Uani 0.50 1 d PDU B 1
H310 H 0.5103 0.7243 0.0198 0.098 Uiso 0.50 1 calc PR B 1
C311 C 0.4841(10) 0.7063(7) 0.1205(7) 0.077(3) Uani 0.50 1 d PDU B 1
H311 H 0.4649 0.7495 0.1297 0.092 Uiso 0.50 1 calc PR B 1
C312 C 0.4845(10) 0.6595(7) 0.1721(6) 0.072(3) Uani 0.50 1 d PDU B 1
C313 C 0.5116(11) 0.5969(7) 0.1556(7) 0.072(3) Uani 0.50 1 d PDU B 1
H313 H 0.5097 0.5622 0.1891 0.087 Uiso 0.50 1 calc PR B 1
C314 C 0.5413(11) 0.5852(7) 0.0898(7) 0.080(3) Uani 0.50 1 d PDU B 1
H314 H 0.5636 0.5431 0.0805 0.095 Uiso 0.50 1 calc PR B 1
C315 C 0.4543(8) 0.6776(9) 0.2432(7) 0.074(3) Uani 0.50 1 d PDU B 1
H31A H 0.4390 0.6368 0.2684 0.089 Uiso 0.50 1 calc PR B 1
H31B H 0.4093 0.7064 0.2382 0.089 Uiso 0.50 1 calc PR B 1
C316 C 0.5147(5) 0.7138(4) 0.2844(4) 0.071(2) Uani 1 1 d DU . .
H316 H 0.5399 0.7467 0.2531 0.085 Uiso 1 1 calc R B 1
C317 C 0.5701(5) 0.6608(4) 0.3027(5) 0.079(3) Uani 1 1 d DU B 1
H31C H 0.5880 0.6392 0.2600 0.118 Uiso 1 1 calc R B 1
H31D H 0.5457 0.6277 0.3328 0.118 Uiso 1 1 calc R B 1
H31E H 0.6130 0.6806 0.3274 0.118 Uiso 1 1 calc R B 1
C318 C 0.4832(5) 0.7499(4) 0.3464(4) 0.0611(18) Uani 1 1 d DU A .
C319 C 0.4588(5) 0.7183(4) 0.4055(4) 0.062(2) Uani 1 1 d DU . .
H319 H 0.4615 0.6712 0.4074 0.074 Uiso 1 1 calc R B .
C320 C 0.4304(5) 0.7519(4) 0.4620(5) 0.072(2) Uani 1 1 d DU A .
H320 H 0.4146 0.7274 0.5018 0.087 Uiso 1 1 calc R C 1
C321 C 0.4467(6) 0.8510(4) 0.4046(5) 0.079(2) Uani 1 1 d DU . .
H321 H 0.4403 0.8979 0.4025 0.095 Uiso 1 1 calc R A 1
C322 C 0.4788(5) 0.8180(4) 0.3478(4) 0.067(2) Uani 1 1 d DU A .
H322 H 0.4979 0.8429 0.3096 0.080 Uiso 1 1 calc R . .
N1' N 0.5830(18) 0.5464(16) -0.2864(6) 0.062(2) Uani 0.50 1 d PDU B 2
C1' C 0.6195(13) 0.5140(12) -0.2367(8) 0.064(3) Uani 0.50 1 d PDU B 2
H1' H 0.6499 0.4772 -0.2499 0.077 Uiso 0.50 1 calc PR B 2
C2' C 0.6159(9) 0.5303(8) -0.1676(7) 0.066(3) Uani 0.50 1 d PDU B 2
H2' H 0.6483 0.5092 -0.1348 0.080 Uiso 0.50 1 calc PR B 2
C3' C 0.5649(9) 0.5778(8) -0.1459(5) 0.072(3) Uiso 0.50 1 d PDU B 2
C4' C 0.5310(10) 0.6133(8) -0.1976(6) 0.066(3) Uani 0.50 1 d PDU B 2
H4' H 0.5035 0.6525 -0.1863 0.079 Uiso 0.50 1 calc PR B 2
C5' C 0.5359(16) 0.5935(15) -0.2655(6) 0.060(3) Uani 0.50 1 d PDU B 2
H5' H 0.5044 0.6143 -0.2991 0.072 Uiso 0.50 1 calc PR B 2
C6' C 0.5559(8) 0.5890(8) -0.0681(5) 0.084(3) Uani 0.50 1 d PDU B 2
H6' H 0.5441 0.5433 -0.0508 0.101 Uiso 0.50 1 calc PR B 2
C7' C 0.6269(10) 0.6043(12) -0.0314(9) 0.114(6) Uani 0.50 1 d PDU B 2
H7'1 H 0.6677 0.5767 -0.0503 0.171 Uiso 0.50 1 calc PR B 2
H7'2 H 0.6209 0.5951 0.0184 0.171 Uiso 0.50 1 calc PR B 2
H7'3 H 0.6395 0.6513 -0.0380 0.171 Uiso 0.50 1 calc PR B 2
C8' C 0.4869(9) 0.6266(9) -0.0483(5) 0.086(3) Uani 0.50 1 d PDU B 2
H8'1 H 0.4423 0.6002 -0.0625 0.103 Uiso 0.50 1 calc PR B 2
H8'2 H 0.4860 0.6684 -0.0756 0.103 Uiso 0.50 1 calc PR B 2
C9' C 0.4787(10) 0.6439(6) 0.0275(5) 0.079(3) Uani 0.50 1 d PDU B 2
C10' C 0.4631(10) 0.7071(6) 0.0473(6) 0.078(3) Uani 0.50 1 d PDU B 2
H10' H 0.4626 0.7413 0.0131 0.094 Uiso 0.50 1 calc PR B 2
C11' C 0.4478(11) 0.7228(6) 0.1162(6) 0.077(3) Uani 0.50 1 d PDU B 2
H11' H 0.4355 0.7674 0.1280 0.092 Uiso 0.50 1 calc PR B 2
C12' C 0.4498(12) 0.6761(6) 0.1677(5) 0.073(3) Uani 0.50 1 d PDU B 2
C13' C 0.4684(11) 0.6121(6) 0.1474(6) 0.071(3) Uani 0.50 1 d PDU B 2
H13' H 0.4744 0.5783 0.1815 0.085 Uiso 0.50 1 calc PR B 2
C14' C 0.4781(11) 0.5971(6) 0.0773(6) 0.076(3) Uani 0.50 1 d PDU B 2
H14' H 0.4847 0.5520 0.0641 0.091 Uiso 0.50 1 calc PR B 2
C15' C 0.4356(12) 0.6951(9) 0.2427(6) 0.075(3) Uani 0.50 1 d PDU B 2
H15A H 0.4104 0.6577 0.2669 0.090 Uiso 0.50 1 calc PR B 2
H15B H 0.4012 0.7338 0.2442 0.090 Uiso 0.50 1 calc PR B 2
N1 N 0.4371(6) 0.5852(4) 0.5259(5) 0.086(3) Uani 1 1 d U . .
O3 O 0.4402(6) 0.6211(6) 0.5808(5) 0.138(3) Uani 1 1 d U . .
O4 O 0.4982(4) 0.5768(4) 0.4952(4) 0.091(2) Uani 1 1 d U . .
O5 O 0.3762(6) 0.5629(6) 0.5061(6) 0.151(4) Uani 1 1 d U . .
N2 N 0.9838(12) 0.5055(12) 0.2573(12) 0.208(8) Uiso 0.36 1 d PG D 1
O6 O 0.986(2) 0.5065(18) 0.3222(12) 0.208(8) Uiso 0.36 1 d PG D 1
O7 O 1.009(2) 0.4582(15) 0.2249(16) 0.208(8) Uiso 0.36 1 d PG D 1
O8 O 0.958(2) 0.5550(15) 0.2267(17) 0.208(8) Uiso 0.36 1 d PG D 1
N2' N 0.439(2) 0.8913(14) 0.1102(19) 0.278(14) Uiso 0.31 1 d PG E 2
O6' O 0.376(2) 0.869(3) 0.096(3) 0.278(14) Uiso 0.31 1 d PG E 2
O7' O 0.454(3) 0.910(3) 0.169(2) 0.278(14) Uiso 0.31 1 d PG E 2
O8' O 0.486(3) 0.896(3) 0.062(2) 0.278(14) Uiso 0.31 1 d PG E 2
N2" N 0.9465(17) 0.3176(14) 0.1769(13) 0.236(11) Uiso 0.33 1 d PG F 3
O6" O 0.960(3) 0.3780(15) 0.175(2) 0.236(11) Uiso 0.33 1 d PG F 3
O8" O 0.891(2) 0.2966(19) 0.209(2) 0.236(11) Uiso 0.33 1 d PG F 3
O7" O 0.992(2) 0.2795(19) 0.148(2) 0.236(11) Uiso 0.33 1 d PG F 3

loop_
_atom_site_aniso_label
_atom_site_aniso_U_11
_atom_site_aniso_U_22
_atom_site_aniso_U_33
_atom_site_aniso_U_23
_atom_site_aniso_U_13
_atom_site_aniso_U_12
Co1 0.0606(6) 0.0392(5) 0.0590(6) 0.0120(6) 0.0127(7) -0.0027(5)
O1 0.062(3) 0.072(4) 0.079(5) 0.031(3) 0.004(3) -0.004(3)
O2 0.070(4) 0.055(3) 0.049(4) 0.004(3) 0.012(3) -0.004(3)
N12 0.064(4) 0.034(3) 0.061(5) 0.004(3) -0.009(3) 0.010(3)
N11 0.063(4) 0.042(3) 0.067(5) 0.011(4) 0.005(4) 0.002(3)
C101 0.083(6) 0.056(5) 0.085(6) 0.025(5) 0.027(5) -0.002(4)
C102 0.101(7) 0.047(5) 0.118(8) 0.016(5) 0.010(6) -0.003(5)
C103 0.090(6) 0.059(5) 0.062(5) 0.010(4) -0.028(5) -0.003(5)
C104 0.099(6) 0.066(5) 0.051(6) 0.008(4) 0.000(5) 0.022(5)
C105 0.101(7) 0.059(5) 0.061(6) 0.016(4) 0.013(5) 0.015(5)
C106 0.144(9) 0.060(5) 0.107(7) 0.003(5) -0.026(7) 0.031(6)
C107 0.197(11) 0.133(9) 0.151(10) -0.009(8) -0.005(9) 0.034(8)
C108 0.100(7) 0.058(5) 0.085(6) 0.013(5) -0.005(6) 0.016(5)
C109 0.100(7) 0.040(4) 0.067(6) 0.017(4) -0.007(5) 0.003(4)
C110 0.072(6) 0.054(5) 0.074(6) 0.013(4) -0.010(5) 0.003(4)
C111 0.081(6) 0.038(4) 0.079(6) 0.009(4) -0.012(5) -0.004(4)
C112 0.084(6) 0.046(5) 0.066(6) 0.013(4) -0.006(5) -0.004(4)
C113 0.072(6) 0.068(5) 0.075(6) 0.023(5) -0.002(5) 0.002(4)
C114 0.106(7) 0.055(5) 0.084(6) 0.010(5) -0.031(6) -0.004(5)
C115 0.110(7) 0.051(5) 0.078(6) 0.019(5) -0.006(6) 0.006(5)
C116 0.101(7) 0.051(5) 0.064(5) 0.010(4) -0.008(5) 0.009(4)
C117 0.122(8) 0.081(6) 0.099(7) -0.004(6) 0.011(6) -0.006(6)
C118 0.068(5) 0.046(4) 0.049(5) 0.008(4) -0.012(4) 0.004(4)
C119 0.080(6) 0.055(5) 0.046(5) 0.010(4) -0.001(4) -0.005(4)
C120 0.054(5) 0.045(4) 0.051(5) 0.001(4) 0.008(4) 0.002(4)
C121 0.062(5) 0.060(4) 0.062(4) 0.015(5) -0.012(5) 0.007(4)
C122 0.059(5) 0.043(4) 0.060(6) 0.009(3) -0.012(4) 0.015(3)
N22 0.065(5) 0.046(4) 0.067(5) 0.015(3) 0.001(4) -0.001(3)
N21 0.063(5) 0.048(4) 0.055(4) 0.003(3) 0.007(4) -0.001(3)
C201 0.081(6) 0.043(4) 0.058(5) 0.002(4) 0.019(5) 0.009(4)
C202 0.099(7) 0.052(5) 0.062(6) 0.000(4) -0.002(5) 0.018(5)
C203 0.129(8) 0.060(5) 0.045(5) 0.012(4) 0.013(5) 0.037(5)
C204 0.112(8) 0.068(6) 0.080(7) 0.022(5) 0.019(6) 0.017(6)
C205 0.091(7) 0.066(6) 0.071(6) 0.011(5) 0.014(5) 0.006(5)
C206 0.160(9) 0.059(5) 0.066(6) 0.003(5) 0.016(6) 0.044(6)
C207 0.218(11) 0.099(7) 0.089(7) 0.018(6) 0.026(8) 0.054(8)
C208 0.131(8) 0.076(6) 0.060(6) 0.006(5) 0.016(6) 0.037(6)
C209 0.120(8) 0.072(6) 0.069(6) -0.005(5) 0.015(6) 0.039(6)
C210 0.124(8) 0.091(7) 0.071(6) -0.005(6) -0.013(6) 0.064(6)
C211 0.121(8) 0.075(6) 0.086(7) -0.017(5) 0.004(6) 0.037(6)
C212 0.100(7) 0.064(5) 0.062(6) -0.003(5) -0.001(5) 0.025(5)
C213 0.109(7) 0.056(5) 0.066(6) 0.002(4) -0.006(6) 0.014(5)
C214 0.110(7) 0.051(5) 0.067(6) 0.002(4) -0.010(5) 0.020(5)
C215 0.115(8) 0.071(6) 0.086(7) -0.005(5) 0.009(6) 0.021(5)
C216 0.133(8) 0.051(5) 0.090(7) 0.006(5) 0.033(6) 0.001(5)
C217 0.173(10) 0.065(6) 0.096(7) -0.001(5) 0.030(7) 0.001(6)
C218 0.099(7) 0.026(4) 0.066(5) 0.001(4) 0.007(5) 0.000(4)
C219 0.086(6) 0.042(4) 0.070(6) 0.001(4) -0.005(5) 0.005(4)
C220 0.063(5) 0.025(4) 0.066(5) 0.003(4) -0.006(4) 0.000(3)
C221 0.080(6) 0.049(5) 0.076(6) 0.018(4) -0.013(5) 0.012(4)
C222 0.102(7) 0.053(5) 0.074(6) 0.020(5) 0.022(5) 0.006(5)
N32 0.079(4) 0.074(4) 0.094(5) -0.005(4) 0.022(4) 0.012(4)
N31 0.070(5) 0.058(4) 0.058(4) 0.009(4) 0.005(4) -0.002(4)
C301 0.069(5) 0.057(4) 0.066(4) 0.008(4) 0.006(4) 0.002(4)
C302 0.071(5) 0.061(4) 0.062(4) 0.013(4) 0.000(4) -0.001(4)
C303 0.073(4) 0.078(4) 0.069(4) 0.010(4) 0.006(4) 0.003(4)
C304 0.068(5) 0.068(4) 0.060(4) 0.011(4) 0.006(4) 0.004(4)
C305 0.069(5) 0.059(4) 0.053(4) 0.011(4) 0.006(4) 0.003(4)
C306 0.076(5) 0.089(5) 0.076(5) 0.003(5) 0.000(5) 0.009(5)
C307 0.092(9) 0.104(9) 0.093(9) 0.001(8) 0.002(8) -0.010(8)
C308 0.082(5) 0.095(5) 0.081(5) 0.000(5) 0.001(5) 0.008(5)
C309 0.081(5) 0.094(5) 0.075(5) 0.000(4) -0.004(5) 0.000(4)
C310 0.078(5) 0.094(5) 0.072(5) 0.001(5) -0.003(5) 0.006(5)
C311 0.074(5) 0.085(5) 0.072(4) 0.000(4) -0.004(5) 0.003(4)
C312 0.071(5) 0.075(5) 0.069(4) -0.002(4) 0.000(4) -0.004(4)
C313 0.071(5) 0.075(5) 0.070(5) -0.006(5) -0.001(5) -0.001(5)
C314 0.079(6) 0.087(5) 0.073(5) -0.005(5) -0.007(5) 0.000(5)
C315 0.077(5) 0.076(5) 0.069(5) -0.001(4) 0.004(4) -0.006(5)
C316 0.078(4) 0.068(4) 0.066(4) 0.002(4) 0.008(4) -0.006(4)
C317 0.084(6) 0.071(5) 0.081(6) -0.005(5) 0.019(5) 0.029(5)
C318 0.064(4) 0.056(4) 0.063(4) -0.005(3) 0.008(4) 0.007(3)
C319 0.064(4) 0.054(4) 0.066(4) -0.011(4) 0.011(4) 0.005(4)
C320 0.068(5) 0.066(4) 0.084(5) -0.004(4) 0.019(4) 0.001(4)
C321 0.080(5) 0.064(4) 0.093(5) -0.002(4) 0.013(4) 0.007(4)
C322 0.070(4) 0.060(4) 0.072(4) 0.004(4) 0.011(4) 0.011(4)
N1' 0.070(5) 0.058(4) 0.058(4) 0.010(4) 0.006(4) -0.002(4)
C1' 0.068(5) 0.058(4) 0.066(4) 0.008(4) 0.006(4) 0.005(4)
C2' 0.070(5) 0.065(5) 0.065(5) 0.013(4) 0.002(5) 0.004(5)
C4' 0.071(5) 0.067(4) 0.061(4) 0.024(4) 0.017(4) 0.016(4)
C5' 0.070(5) 0.058(4) 0.054(4) 0.011(4) 0.007(4) 0.003(4)
C6' 0.083(5) 0.092(4) 0.077(4) 0.012(4) 0.011(4) 0.018(4)
C7' 0.104(9) 0.129(9) 0.109(9) 0.003(8) 0.011(8) -0.003(8)
C8' 0.081(5) 0.098(5) 0.077(5) 0.001(5) -0.002(5) 0.006(5)
C9' 0.072(5) 0.093(5) 0.071(5) -0.002(4) -0.005(4) 0.005(4)
C10' 0.070(5) 0.094(5) 0.070(5) 0.001(5) -0.005(5) 0.007(5)
C11' 0.075(6) 0.082(5) 0.072(5) 0.000(5) -0.008(5) 0.004(5)
C12' 0.075(5) 0.076(4) 0.069(4) -0.003(4) 0.001(4) -0.003(4)
C13' 0.069(5) 0.075(5) 0.069(5) -0.003(5) 0.002(5) -0.002(5)
C14' 0.070(5) 0.084(5) 0.074(5) -0.009(4) 0.000(4) -0.001(4)
C15' 0.081(6) 0.074(5) 0.070(5) -0.003(5) 0.007(5) -0.007(5)
N1 0.086(6) 0.088(5) 0.085(6) 0.000(5) 0.001(5) 0.018(5)
O3 0.140(7) 0.184(8) 0.091(6) -0.003(6) 0.010(5) 0.042(6)
O4 0.080(5) 0.126(5) 0.068(4) -0.005(4) 0.015(4) 0.010(4)
O5 0.097(6) 0.194(8) 0.163(8) -0.032(6) -0.007(6) 0.016(6)

loop_
_atom_type_symbol
_atom_type_description
_atom_type_scat_dispersion_real
_atom_type_scat_dispersion_imag
_atom_type_scat_source
C C 0.0033 0.0016 'International Tables Vol C Tables 4.2.6.8 and 6.1.1.4'
H H 0.0000 0.0000 'International Tables Vol C Tables 4.2.6.8 and 6.1.1.4'
N N 0.0061 0.0033 'International Tables Vol C Tables 4.2.6.8 and 6.1.1.4'
O O 0.0106 0.0060 'International Tables Vol C Tables 4.2.6.8 and 6.1.1.4'
Co Co 0.3494 0.9721 'International Tables Vol C Tables 4.2.6.8 and 6.1.1.4'

loop_
_geom_angle_atom_site_label_1
_geom_angle_atom_site_label_2
_geom_angle_atom_site_label_3
_geom_angle
_geom_angle_site_symmetry_1
_geom_angle_site_symmetry_3
_geom_angle_publ_flag
O1 Co1 O2 174.8(3) . . ?
O1 Co1 N11 89.8(2) . . ?
O2 Co1 N11 90.5(2) . . ?
O1 Co1 N12 90.7(2) . 4_654 ?
O2 Co1 N12 89.5(2) . 4_654 ?
N11 Co1 N12 174.6(3) . 4_654 ?
O1 Co1 N22 88.1(3) . 4_655 ?
O2 Co1 N22 86.7(2) . 4_655 ?
N11 Co1 N22 92.6(3) . 4_655 ?
N12 Co1 N22 92.9(2) 4_654 4_655 ?
O1 Co1 N21 92.7(3) . . ?
O2 Co1 N21 92.6(2) . . ?
N11 Co1 N21 87.5(3) . . ?
N12 Co1 N21 87.0(2) 4_654 . ?
N22 Co1 N21 179.2(3) 4_655 . ?
C120 N12 C121 117.1(5) . . ?
C120 N12 Co1 121.2(4) . 4_645 ?
C121 N12 Co1 121.7(4) . 4_645 ?
C105 N11 C101 116.4(5) . . ?
C105 N11 Co1 122.7(4) . . ?
C101 N11 Co1 120.9(4) . . ?
N11 C101 C102 123.8(6) . . ?
C101 C102 C103 119.8(6) . . ?
C104 C103 C102 115.9(6) . . ?
C104 C103 C106 125.2(6) . . ?
C102 C103 C106 118.6(6) . . ?
C105 C104 C103 121.1(6) . . ?
N11 C105 C104 123.0(6) . . ?
C107 C106 C108 116.0(7) . . ?
C107 C106 C103 115.1(7) . . ?
C108 C106 C103 111.8(5) . . ?
C106 C108 C109 112.9(6) . . ?
C114 C109 C110 117.4(6) . . ?
C114 C109 C108 121.3(7) . . ?
C110 C109 C108 121.2(7) . . ?
C109 C110 C111 120.9(7) . . ?
C112 C111 C110 122.1(7) . . ?
C111 C112 C113 116.5(6) . . ?
C111 C112 C115 121.7(6) . . ?
C113 C112 C115 121.8(6) . . ?
C112 C113 C114 120.0(7) . . ?
C109 C114 C113 123.0(7) . . ?
C112 C115 C116 112.8(6) . . ?
C117 C116 C118 112.7(6) . . ?
C117 C116 C115 110.0(6) . . ?
C118 C116 C115 111.5(6) . . ?
C122 C118 C119 115.3(5) . . ?
C122 C118 C116 123.3(6) . . ?
C119 C118 C116 121.4(6) . . ?
C120 C119 C118 122.0(6) . . ?
N12 C120 C119 123.4(6) . . ?
N12 C121 C122 120.0(6) . . ?
C118 C122 C121 122.1(6) . . ?
C220 N22 C221 116.6(7) . . ?
C220 N22 Co1 121.7(5) . 4_644 ?
C221 N22 Co1 121.5(5) . 4_644 ?
C205 N21 C201 116.0(7) . . ?
C205 N21 Co1 120.9(6) . . ?
C201 N21 Co1 122.6(5) . . ?
N21 C201 C202 122.6(7) . . ?
C203 C202 C201 120.6(7) . . ?
C204 C203 C202 116.1(7) . . ?
C204 C203 C206 123.2(8) . . ?
C202 C203 C206 120.6(8) . . ?
C205 C204 C203 119.5(8) . . ?
N21 C205 C204 125.1(8) . . ?
C207 C206 C208 112.5(8) . . ?
C207 C206 C203 114.7(7) . . ?
C208 C206 C203 110.1(7) . . ?
C209 C208 C206 114.6(7) . . ?
C214 C209 C210 117.4(8) . . ?
C214 C209 C208 122.0(8) . . ?
C210 C209 C208 120.6(8) . . ?
C209 C210 C211 121.8(8) . . ?
C212 C211 C210 121.2(8) . . ?
C211 C212 C213 116.2(7) . . ?
C211 C212 C215 122.0(8) . . ?
C213 C212 C215 121.6(7) . . ?
C212 C213 C214 121.1(8) . . ?
C209 C214 C213 122.0(8) . . ?
C212 C215 C216 112.5(7) . . ?
C217 C216 C218 112.9(7) . . ?
C217 C216 C215 110.3(8) . . ?
C218 C216 C215 109.6(7) . . ?
C219 C218 C222 115.7(7) . . ?
C219 C218 C216 121.7(7) . . ?
C222 C218 C216 122.5(7) . . ?
C218 C219 C220 121.5(7) . . ?
N22 C220 C219 123.8(7) . . ?
N22 C221 C222 120.6(7) . . ?
C218 C222 C221 121.6(7) . . ?
C320 N32 C321 117.3(7) . . ?
C305 N31 C301 116.4(11) . . ?
N31 C301 C302 123.2(11) . . ?
C301 C302 C303 120.3(11) . . ?
C304 C303 C302 115.8(10) . . ?
C304 C303 C306 123.9(10) . . ?
C302 C303 C306 120.3(10) . . ?
C305 C304 C303 121.5(11) . . ?
N31 C305 C304 122.5(11) . . ?
C307 C306 C308 109.2(11) . . ?
C307 C306 C303 114.0(11) . . ?
C308 C306 C303 107.2(10) . . ?
C309 C308 C306 105.8(8) . . ?
C314 C309 C310 117.4(11) . . ?
C314 C309 C308 123.3(12) . . ?
C310 C309 C308 119.3(12) . . ?
C309 C310 C311 122.4(12) . . ?
C312 C311 C310 120.3(12) . . ?
C311 C312 C313 117.6(10) . . ?
C311 C312 C315 119.1(11) . . ?
C313 C312 C315 123.2(11) . . ?
C312 C313 C314 119.6(11) . . ?
C309 C314 C313 122.5(12) . . ?
C312 C315 C316 109.7(10) . . ?
C317 C316 C318 113.9(7) . . ?
C317 C316 C315 104.0(8) . . ?
C318 C316 C315 112.6(7) . . ?
C317 C316 C15' 120.5(9) . . ?
C318 C316 C15' 100.3(7) . . ?
C315 C316 C15' 16.8(9) . . ?
C319 C318 C322 115.5(6) . . ?
C319 C318 C316 123.2(7) . . ?
C322 C318 C316 121.3(7) . . ?
C318 C319 C320 122.7(7) . . ?
N32 C320 C319 121.9(8) . . ?
N32 C321 C322 121.5(7) . . ?
C318 C322 C321 120.9(7) . . ?
C1' N1' C5' 116.3(8) . . ?
N1' C1' C2' 123.9(8) . . ?
C1' C2' C3' 119.2(8) . . ?
C4' C3' C2' 115.7(7) . . ?
C4' C3' C6' 126.2(8) . . ?
C2' C3' C6' 117.9(7) . . ?
C3' C4' C5' 120.8(8) . . ?
N1' C5' C4' 122.6(8) . . ?
C7' C6' C8' 118.2(9) . . ?
C7' C6' C3' 114.2(9) . . ?
C8' C6' C3' 114.4(7) . . ?
C6' C8' C9' 116.4(8) . . ?
C14' C9' C10' 117.2(8) . . ?
C14' C9' C8' 121.9(9) . . ?
C10' C9' C8' 120.5(9) . . ?
C9' C10' C11' 121.4(9) . . ?
C12' C11' C10' 121.8(8) . . ?
C11' C12' C13' 116.4(8) . . ?
C11' C12' C15' 120.7(8) . . ?
C13' C12' C15' 122.9(9) . . ?
C12' C13' C14' 120.2(9) . . ?
C9' C14' C13' 122.6(9) . . ?
C12' C15' C316 112.1(15) . . ?
O5 N1 O4 124.6(11) . . ?
O5 N1 O3 119.9(12) . . ?
O4 N1 O3 115.4(11) . . ?
O7 N2 O8 121.2 . . ?
O7 N2 O6 120.6 . . ?
O8 N2 O6 118.1 . . ?
O7' N2' O6' 120.3 . . ?
O7' N2' O8' 121.4 . . ?
O6' N2' O8' 118.3 . . ?
O8" N2" O6" 120.6 . . ?
O8" N2" O7" 121.6 . . ?
O6" N2" O7" 117.8 . . ?

loop_
_geom_bond_atom_site_label_1
_geom_bond_atom_site_label_2
_geom_bond_distance
_geom_bond_site_symmetry_2
_geom_bond_publ_flag
Co1 O1 2.073(6) . ?
Co1 O2 2.077(6) . ?
Co1 N11 2.147(5) . ?
Co1 N12 2.150(5) 4_654 ?
Co1 N22 2.155(7) 4_655 ?
Co1 N21 2.165(6) . ?
N12 C120 1.313(7) . ?
N12 C121 1.365(7) . ?
N12 Co1 2.150(5) 4_645 ?
N11 C105 1.321(6) . ?
N11 C101 1.321(6) . ?
C101 C102 1.367(6) . ?
C102 C103 1.374(6) . ?
C103 C104 1.362(6) . ?
C103 C106 1.516(6) . ?
C104 C105 1.361(6) . ?
C106 C107 1.477(6) . ?
C106 C108 1.499(6) . ?
C108 C109 1.503(6) . ?
C109 C114 1.341(9) . ?
C109 C110 1.354(9) . ?
C110 C111 1.388(9) . ?
C111 C112 1.363(8) . ?
C112 C113 1.385(9) . ?
C112 C115 1.510(6) . ?
C113 C114 1.386(9) . ?
C115 C116 1.515(6) . ?
C116 C117 1.492(6) . ?
C116 C118 1.502(5) . ?
C118 C122 1.356(7) . ?
C118 C119 1.365(8) . ?
C119 C120 1.363(7) . ?
C121 C122 1.406(7) . ?
N22 C220 1.315(7) . ?
N22 C221 1.366(8) . ?
N22 Co1 2.155(7) 4_644 ?
N21 C205 1.315(8) . ?
N21 C201 1.318(7) . ?
C201 C202 1.380(8) . ?
C202 C203 1.369(8) . ?
C203 C204 1.369(8) . ?
C203 C206 1.520(8) . ?
C204 C205 1.355(8) . ?
C206 C207 1.477(8) . ?
C206 C208 1.510(8) . ?
C208 C209 1.493(8) . ?
C209 C214 1.343(10) . ?
C209 C210 1.362(10) . ?
C210 C211 1.388(10) . ?
C211 C212 1.374(9) . ?
C212 C213 1.387(10) . ?
C212 C215 1.518(8) . ?
C213 C214 1.389(10) . ?
C215 C216 1.532(8) . ?
C216 C217 1.494(8) . ?
C216 C218 1.501(8) . ?
C218 C219 1.362(8) . ?
C218 C222 1.360(9) . ?
C219 C220 1.369(8) . ?
C221 C222 1.406(9) . ?
N32 C320 1.328(8) . ?
N32 C321 1.361(9) . ?
N31 C305 1.328(10) . ?
N31 C301 1.331(10) . ?
C301 C302 1.368(10) . ?
C302 C303 1.368(10) . ?
C303 C304 1.365(10) . ?
C303 C306 1.534(10) . ?
C304 C305 1.359(10) . ?
C306 C307 1.496(11) . ?
C306 C308 1.527(10) . ?
C308 C309 1.516(10) . ?
C309 C314 1.335(12) . ?
C309 C310 1.349(12) . ?
C310 C311 1.381(12) . ?
C311 C312 1.364(11) . ?
C312 C313 1.384(12) . ?
C312 C315 1.510(10) . ?
C313 C314 1.386(12) . ?
C315 C316 1.516(10) . ?
C316 C317 1.491(8) . ?
C316 C318 1.501(8) . ?
C316 C15' 1.66(2) . ?
C318 C319 1.368(9) . ?
C318 C322 1.372(8) . ?
C319 C320 1.374(9) . ?
C321 C322 1.397(9) . ?
N1' C1' 1.322(7) . ?
N1' C5' 1.323(7) . ?
C1' C2' 1.368(7) . ?
C2' C3' 1.379(7) . ?
C3' C4' 1.363(7) . ?
C3' C6' 1.516(7) . ?
C4' C5' 1.363(7) . ?
C6' C7' 1.474(8) . ?
C6' C8' 1.485(7) . ?
C8' C9' 1.502(7) . ?
C9' C14' 1.340(10) . ?
C9' C10' 1.355(9) . ?
C10' C11' 1.386(10) . ?
C11' C12' 1.363(9) . ?
C12' C13' 1.386(10) . ?
C12' C15' 1.510(7) . ?
C13' C14' 1.387(10) . ?
N1 O5 1.229(12) . ?
N1 O4 1.243(11) . ?
N1 O3 1.278(11) . ?
N2 O7 1.2199 . ?
N2 O8 1.2412 . ?
N2 O6 1.2446 . ?
N2' O7' 1.2171 . ?
N2' O6' 1.2415 . ?
N2' O8' 1.2450 . ?
N2" O8" 1.2246 . ?
N2" O6" 1.2400 . ?
N2" O7" 1.2412 . ?

loop_
_geom_hbond_atom_site_label_D
_geom_hbond_atom_site_label_H
_geom_hbond_atom_site_label_A
_geom_hbond_distance_DH
_geom_hbond_distance_HA
_geom_hbond_distance_DA
_geom_hbond_angle_DHA
_geom_hbond_site_symmetry_A
O1 H2O N32 0.84 1.82 2.633(9) 162.9 3_565
O2 H3O N31 0.86 2.04 2.893(19) 169.7 1_556
O2 H3O N1' 0.86 1.94 2.797(19) 172.0 1_556
O2 H4O O4 0.84 1.80 2.588(10) 157.0 .
